data_4342700
loop_
_publ_author_name
'Yang, Mu'
'Pickard, Amanda J.'
'Qiao, Xin'
'Gueble, Matthew J.'
'Day, Cynthia S.'
'Kucera, Gregory L.'
'Bierbach, Ulrich'

_publ_section_title
;
 Synthesis, reactivity, and biological activity of gold(i) complexes
 modified with thiourea-functionalized tyrosine kinase inhibitors.
;
_journal_issue 7
_journal_name_full 'Inorganic chemistry'
_journal_page_first 3316
_journal_page_last 3324
_journal_paper_doi 10.1021/ic502998a
_journal_volume 54
_journal_year 2015
_chemical_formula_sum 'C41 H45 Au2 Cl4 F2 N11 O3 S2'
_chemical_formula_weight 1377.73
_chemical_name_systematic
;
 ?
;
_space_group_crystal_system monoclinic
_space_group_IT_number 15
_space_group_name_Hall '-C 2yc'
_space_group_name_H-M_alt 'C 1 2/c 1'
_symmetry_space_group_name_Hall '-C 2yc'
_symmetry_space_group_name_H-M 'C 1 2/c 1'
_atom_sites_solution_hydrogens mixed
_atom_sites_solution_primary direct
_atom_sites_solution_secondary difmap
_audit_creation_method SHELXL-2013
_cell_angle_alpha 90
_cell_angle_beta 118.4460(10)
_cell_angle_gamma 90
_cell_formula_units_Z 4
_cell_length_a 14.4975(11)
_cell_length_b 29.057(2)
_cell_length_c 13.1779(10)
_cell_measurement_reflns_used 9949
_cell_measurement_temperature 193(2)
_cell_measurement_theta_max 29.69
_cell_measurement_theta_min 3.72
_cell_volume 4881.0(6)
_computing_cell_refinement 'Bruker SAINT'
_computing_data_collection 'Bruker SMART'
_computing_data_reduction 'Bruker SAINT'
_computing_molecular_graphics 'Bruker APEX2'
_computing_publication_material 'Bruker APEX2'
_computing_structure_refinement 'SHELXL-2013 (Sheldrick, 2013)'
_computing_structure_solution 'SHELXL-2013 (Sheldrick, 2013)'
_diffrn_ambient_temperature 193(2)
_diffrn_measured_fraction_theta_full 0.996
_diffrn_measured_fraction_theta_max 0.998
_diffrn_measurement_device_type 'Bruker APEX CCD'
_diffrn_measurement_method '\f and \w scans'
_diffrn_radiation_monochromator graphite
_diffrn_radiation_source 'sealed tube'
_diffrn_radiation_type MoK\a
_diffrn_radiation_wavelength 0.71073
_diffrn_reflns_av_R_equivalents 0.0757
_diffrn_reflns_av_unetI/netI 0.0477
_diffrn_reflns_Laue_measured_fraction_full 0.996
_diffrn_reflns_Laue_measured_fraction_max 0.998
_diffrn_reflns_limit_h_max 19
_diffrn_reflns_limit_h_min -19
_diffrn_reflns_limit_k_max 40
_diffrn_reflns_limit_k_min -40
_diffrn_reflns_limit_l_max 18
_diffrn_reflns_limit_l_min -18
_diffrn_reflns_number 33779
_diffrn_reflns_point_group_measured_fraction_full 0.996
_diffrn_reflns_point_group_measured_fraction_max 0.998
_diffrn_reflns_theta_full 25.242
_diffrn_reflns_theta_max 29.349
_diffrn_reflns_theta_min 3.571
_exptl_absorpt_coefficient_mu 6.367
_exptl_absorpt_correction_T_max 0.7779
_exptl_absorpt_correction_T_min 0.3815
_exptl_absorpt_correction_type integration
_exptl_absorpt_process_details
;

 Absorption correction was applied using XPREP,
 GAUSSIAN FACE-INDEXED ABSORPTION CORRECTIONS

 Reflection data read from file a11u2m.raw
 Wavelength = 0.71073 Angstroms    Absorption coefficient =   6.370 mm^-1^
 Percentage precision =  0.050    4096 Grid points employed

 Input file copied to a11u2m.abc with corrected I and sigma(I)

 Crystal face indices and distances from refrence point

     H       K       L   Distance (mm)

    1.00    0.00    0.00    0.065
   -1.00    0.00    0.00    0.065
    0.00    1.00    0.00    0.020
    0.00   -1.00    0.00    0.020
    0.00    0.00    1.00    0.075
    0.00    0.00   -1.00    0.075

    6 Faces  +   8 Corners  =  12 Edges  +  2

   35521 Reflections corrected from file a11u2m.raw

  Minimum and maximum transmission = 0.38151 0.77788
;
_exptl_crystal_colour colourless
_exptl_crystal_density_diffrn 1.875
_exptl_crystal_description plate
_exptl_crystal_F_000 2672
_exptl_crystal_size_max 0.150
_exptl_crystal_size_mid 0.130
_exptl_crystal_size_min 0.040
_exptl_transmission_factor_max 0.7779
_exptl_transmission_factor_min 0.3815
_refine_diff_density_max 1.804
_refine_diff_density_min -0.603
_refine_diff_density_rms 0.127
_refine_ls_extinction_method none
_refine_ls_goodness_of_fit_ref 0.939
_refine_ls_hydrogen_treatment mixed
_refine_ls_matrix_type full
_refine_ls_number_parameters 303
_refine_ls_number_reflns 6700
_refine_ls_number_restraints 4
_refine_ls_restrained_S_all 0.940
_refine_ls_R_factor_all 0.0518
_refine_ls_R_factor_gt 0.0334
_refine_ls_shift/su_max 0.000
_refine_ls_shift/su_mean 0.000
_refine_ls_structure_factor_coef Fsqd
_refine_ls_weighting_details
;
 w=1/[\s^2^(Fo^2^)+(0.0489P)^2^]
 where P=(Fo^2^+2Fc^2^)/3
;
_refine_ls_weighting_scheme calc
_refine_ls_wR_factor_gt 0.0834
_refine_ls_wR_factor_ref 0.0905
_reflns_Friedel_coverage 0.000
_reflns_number_gt 4756
_reflns_number_total 6700
_reflns_threshold_expression 'I > 2\s(I)'
_cod_data_source_file ic502998a_si_002.cif
_cod_data_source_block a11uface
_cod_depositor_comments 'Adding full bibliography for 4342699--4342700.cif.'
_cod_original_cell_volume 4881.1(6)
_cod_database_code 4342700
_shelx_space_group_comment
;
The symmetry employed for this shelxl refinement is uniquely defined
by the following loop, which should always be used as a source of
symmetry information in preference to the above space-group names.
They are only intended as comments.
;
_shelx_estimated_absorpt_t_min 0.448
_shelx_estimated_absorpt_t_max 0.785
_shelxl_version_number 2013-2

loop_
_space_group_symop_operation_xyz
'x, y, z'
'-x, y, -z+1/2'
'x+1/2, y+1/2, z'
'-x+1/2, y+1/2, -z+1/2'
'-x, -y, -z'
'x, -y, z-1/2'
'-x+1/2, -y+1/2, -z'
'x+1/2, -y+1/2, z-1/2'

loop_
_atom_site_label
_atom_site_type_symbol
_atom_site_fract_x
_atom_site_fract_y
_atom_site_fract_z
_atom_site_U_iso_or_equiv
_atom_site_adp_type
_atom_site_occupancy
_atom_site_site_symmetry_order
_atom_site_calc_flag
_atom_site_refinement_flags_posn
_atom_site_refinement_flags_adp
_atom_site_refinement_flags_occupancy
_atom_site_disorder_assembly
_atom_site_disorder_group
Au1 Au 0.17443(2) -0.02466(2) 0.19632(2) 0.04491(7) Uani 1 1 d . . . . .
S1 S -0.31580(9) -0.07103(5) 0.23430(10) 0.0545(3) Uani 1 1 d . . . . .
O1 O -0.2133(2) -0.10217(11) 0.0503(3) 0.0526(8) Uani 1 1 d . . . . .
N1 N -0.4811(3) -0.08567(14) 0.0355(3) 0.0455(9) Uani 1 1 d D . . . .
H1N H -0.515(6) -0.086(3) -0.046(7) 0.14(3) Uiso 1 1 d D . . . .
N2 N -0.3614(3) -0.03959(12) 0.0184(3) 0.0398(8) Uani 1 1 d . . . . .
N3 N 0.0448(3) 0.01755(12) 0.1326(3) 0.0392(8) Uani 1 1 d . . . . .
N4 N -0.0077(2) 0.09588(13) 0.1138(3) 0.0428(8) Uani 1 1 d . . . . .
N5 N -0.1675(3) 0.11618(13) 0.1033(3) 0.0434(8) Uani 1 1 d D . . . .
H5N H -0.217(2) 0.1093(14) 0.116(4) 0.041(12) Uiso 1 1 d D . . . .
C1 C -0.5233(4) -0.1125(2) 0.0967(4) 0.0687(16) Uani 1 1 d . . . . .
H1A H -0.4767 -0.1386 0.1351 0.103 Uiso 1 1 calc R U . . .
H1B H -0.5931 -0.1240 0.0418 0.103 Uiso 1 1 calc R U . . .
H1C H -0.5286 -0.0931 0.1545 0.103 Uiso 1 1 calc R U . . .
C2 C -0.3888(3) -0.06476(15) 0.0851(3) 0.0399(9) Uani 1 1 d . . . . .
C3 C -0.2557(3) -0.02507(15) 0.0540(3) 0.0384(9) Uani 1 1 d . . . . .
C4 C -0.1786(3) -0.05852(16) 0.0686(3) 0.0416(9) Uani 1 1 d . . . . .
C5 C -0.0787(3) -0.04417(17) 0.0979(3) 0.0413(9) Uani 1 1 d . . . . .
H5 H -0.0256 -0.0663 0.1119 0.050 Uiso 1 1 calc R U . . .
C6 C -0.0546(3) 0.00284(15) 0.1071(3) 0.0357(8) Uani 1 1 d . . . . .
C7 C -0.1322(3) 0.03595(14) 0.0888(3) 0.0363(9) Uani 1 1 d . . . . .
C8 C -0.2341(3) 0.02056(14) 0.0617(3) 0.0354(8) Uani 1 1 d . . . . .
H8 H -0.2874 0.0423 0.0488 0.042 Uiso 1 1 calc R U . . .
C9 C 0.0597(3) 0.06196(18) 0.1294(3) 0.0436(10) Uani 1 1 d . . . . .
H9 H 0.1265 0.0710 0.1394 0.052 Uiso 1 1 calc R U . . .
C10 C -0.1025(3) 0.08346(15) 0.1013(3) 0.0378(9) Uani 1 1 d . . . . .
C11 C -0.1480(3) 0.16398(17) 0.1150(4) 0.0500(11) Uani 1 1 d . . . . .
C12 C -0.1683(4) 0.18798(17) 0.1902(5) 0.0591(12) Uani 1 1 d . . . . .
H12 H -0.1916 0.1720 0.2367 0.071 Uiso 1 1 calc R U . . .
C13 C -0.1559(5) 0.2353(2) 0.2009(5) 0.0746(16) Uani 1 1 d . . . . .
H13' H -0.1695 0.2513 0.2552 0.090 Uiso 0.078(5) 1 calc R U P A 2
Cl1 Cl -0.17674(17) 0.26587(7) 0.2998(2) 0.1095(9) Uani 0.922(5) 1 d . . P A 1
C14 C -0.1249(5) 0.2584(2) 0.1351(7) 0.0784(18) Uani 1 1 d . . . . .
F1 F -0.1142(3) 0.30452(12) 0.1419(4) 0.1191(15) Uani 1 1 d . . . . .
C15 C -0.1045(5) 0.2359(2) 0.0581(6) 0.085(2) Uani 1 1 d . . . . .
H15 H -0.0833 0.2528 0.0110 0.102 Uiso 0.922(5) 1 calc R U P A 1
Cl1' Cl -0.026(2) 0.2705(10) 0.022(3) 0.117(11) Uiso 0.078(5) 1 d . . P A 2
C16 C -0.1145(4) 0.1873(2) 0.0468(5) 0.0737(16) Uani 1 1 d . . . . .
H16 H -0.0986 0.1713 -0.0058 0.088 Uiso 1 1 calc R U . . .
C17 C -0.4336(3) -0.03536(17) -0.1067(4) 0.0503(11) Uani 1 1 d . . . . .
H17A H -0.4424 -0.0655 -0.1435 0.075 Uiso 1 1 calc R U . . .
H17B H -0.4045 -0.0136 -0.1408 0.075 Uiso 1 1 calc R U . . .
H17C H -0.5019 -0.0242 -0.1189 0.075 Uiso 1 1 calc R U . . .
C18 C -0.1419(5) -0.1387(2) 0.0568(6) 0.0773(17) Uani 1 1 d . . . . .
H18A H -0.0869 -0.1434 0.1376 0.093 Uiso 1 1 calc R U . . .
H18B H -0.1077 -0.1309 0.0095 0.093 Uiso 1 1 calc R U . . .
C19 C -0.2064(6) -0.1806(2) 0.0119(8) 0.111(3) Uani 1 1 d . . . . .
H19A H -0.2402 -0.1877 0.0592 0.167 Uiso 1 1 calc R U . . .
H19B H -0.1616 -0.2064 0.0150 0.167 Uiso 1 1 calc R U . . .
H19C H -0.2603 -0.1754 -0.0681 0.167 Uiso 1 1 calc R U . . .
Cl2 Cl 0.32232(7) 0.09318(4) 0.29197(9) 0.0490(3) Uani 1 1 d . . . . .
N1S N 0.0000 -0.2841(4) 0.2500 0.121(3) Uani 1 2 d DS T P C .
C1S C 0.0523(14) -0.2611(8) 0.1949(17) 0.279(9) Uiso 1 1 d D . . . .
H1S H 0.0910 -0.2729 0.1593 0.335 Uiso 0.5 1 calc R U P B -1
O1S O 0.0308(15) -0.2206(8) 0.2089(17) 0.214(8) Uiso 0.5 1 d D . P C -1
C2S C 0.0000 -0.3328(7) 0.2500 0.371(18) Uiso 1 2 d DS . P . .
H2SA H 0.0386 -0.3441 0.2109 0.557 Uiso 0.5 1 calc R U P C .
H2SB H -0.0724 -0.3441 0.2094 0.557 Uiso 0.5 1 calc R U P . .
H2SC H 0.0339 -0.3441 0.3297 0.557 Uiso 0.5 1 calc R U P . .

loop_
_atom_site_aniso_label
_atom_site_aniso_U_11
_atom_site_aniso_U_22
_atom_site_aniso_U_33
_atom_site_aniso_U_23
_atom_site_aniso_U_13
_atom_site_aniso_U_12
Au1 0.03120(9) 0.07893(15) 0.02393(9) 0.00142(7) 0.01260(6) 0.00638(7)
S1 0.0405(6) 0.0875(9) 0.0309(5) 0.0076(6) 0.0134(4) -0.0154(6)
O1 0.0527(19) 0.057(2) 0.0491(18) -0.0009(15) 0.0248(16) -0.0018(15)
N1 0.0356(18) 0.059(2) 0.0362(19) 0.0074(16) 0.0122(15) -0.0090(16)
N2 0.0326(17) 0.054(2) 0.0262(16) 0.0000(14) 0.0090(13) -0.0107(15)
N3 0.0318(16) 0.064(3) 0.0222(15) 0.0028(14) 0.0129(13) 0.0004(15)
N4 0.0300(16) 0.065(2) 0.0309(17) 0.0018(16) 0.0128(14) -0.0092(16)
N5 0.0313(17) 0.058(2) 0.043(2) 0.0056(16) 0.0188(16) -0.0039(16)
C1 0.050(3) 0.098(4) 0.049(3) 0.021(3) 0.016(2) -0.023(3)
C2 0.0339(19) 0.052(2) 0.0329(19) -0.0028(17) 0.0151(16) -0.0054(17)
C3 0.0301(18) 0.060(3) 0.0245(18) -0.0007(17) 0.0124(15) -0.0078(18)
C4 0.043(2) 0.057(3) 0.0270(19) 0.0017(17) 0.0184(17) -0.0052(19)
C5 0.036(2) 0.062(3) 0.0272(19) 0.0046(18) 0.0165(17) 0.0058(19)
C6 0.0292(18) 0.059(3) 0.0191(16) 0.0031(16) 0.0120(14) 0.0005(17)
C7 0.0274(17) 0.060(3) 0.0202(16) 0.0003(16) 0.0104(14) -0.0024(16)
C8 0.0309(18) 0.049(2) 0.0257(18) 0.0005(16) 0.0131(15) -0.0028(16)
C9 0.0307(19) 0.078(3) 0.0237(18) -0.0015(18) 0.0141(15) -0.009(2)
C10 0.0305(18) 0.058(3) 0.0234(17) 0.0020(16) 0.0116(15) -0.0051(17)
C11 0.033(2) 0.063(3) 0.044(2) 0.013(2) 0.0105(18) -0.0074(19)
C12 0.060(3) 0.051(3) 0.068(3) 0.004(2) 0.032(3) -0.007(2)
C13 0.067(3) 0.063(4) 0.082(4) 0.006(3) 0.027(3) -0.010(3)
Cl1 0.141(2) 0.0600(11) 0.141(2) -0.0225(11) 0.0782(18) -0.0041(10)
C14 0.064(4) 0.060(4) 0.103(5) 0.015(3) 0.033(3) -0.009(3)
F1 0.104(3) 0.060(2) 0.169(4) 0.026(2) 0.046(3) -0.016(2)
C15 0.070(4) 0.074(4) 0.107(5) 0.039(4) 0.040(4) -0.012(3)
C16 0.057(3) 0.084(4) 0.084(4) 0.029(3) 0.037(3) 0.002(3)
C17 0.039(2) 0.076(3) 0.028(2) 0.0051(19) 0.0091(18) -0.011(2)
C18 0.083(4) 0.058(3) 0.092(5) 0.004(3) 0.043(4) 0.002(3)
C19 0.118(6) 0.059(4) 0.147(7) -0.014(4) 0.055(6) -0.007(4)
Cl2 0.0297(5) 0.0745(8) 0.0410(5) 0.0033(5) 0.0154(4) 0.0072(5)
N1S 0.096(7) 0.113(7) 0.176(11) 0.000 0.083(7) 0.000

loop_
_atom_type_symbol
_atom_type_description
_atom_type_scat_dispersion_real
_atom_type_scat_dispersion_imag
_atom_type_scat_source
C C 0.0033 0.0016 'International Tables Vol C Tables 4.2.6.8 and 6.1.1.4'
H H 0.0000 0.0000 'International Tables Vol C Tables 4.2.6.8 and 6.1.1.4'
N N 0.0061 0.0033 'International Tables Vol C Tables 4.2.6.8 and 6.1.1.4'
O O 0.0106 0.0060 'International Tables Vol C Tables 4.2.6.8 and 6.1.1.4'
F F 0.0171 0.0103 'International Tables Vol C Tables 4.2.6.8 and 6.1.1.4'
S S 0.1246 0.1234 'International Tables Vol C Tables 4.2.6.8 and 6.1.1.4'
Cl Cl 0.1484 0.1585 'International Tables Vol C Tables 4.2.6.8 and 6.1.1.4'
Au Au -2.0133 8.8022 'International Tables Vol C Tables 4.2.6.8 and 6.1.1.4'

loop_
_exptl_crystal_face_index_h
_exptl_crystal_face_index_k
_exptl_crystal_face_index_l
_exptl_crystal_face_perp_dist
1.00 0.00 0.00 0.0650
-1.00 0.00 0.00 0.0650
0.00 1.00 0.00 0.0200
0.00 -1.00 0.00 0.0200
0.00 0.00 1.00 0.0750
0.00 0.00 -1.00 0.0750

loop_
_geom_angle_atom_site_label_1
_geom_angle_atom_site_label_2
_geom_angle_atom_site_label_3
_geom_angle
_geom_angle_site_symmetry_1
_geom_angle_site_symmetry_3
N3 Au1 S1 179.79(12) . 2
C2 S1 Au1 109.99(14) . 2
C4 O1 C18 118.9(4) . .
C2 N1 C1 124.5(4) . .
C2 N1 H1N 115(5) . .
C1 N1 H1N 120(5) . .
C2 N2 C3 123.3(3) . .
C2 N2 C17 120.2(3) . .
C3 N2 C17 114.8(3) . .
C9 N3 C6 117.7(3) . .
C9 N3 Au1 117.8(3) . .
C6 N3 Au1 123.9(3) . .
C9 N4 C10 116.7(4) . .
C10 N5 C11 126.3(4) . .
C10 N5 H5N 121(3) . .
C11 N5 H5N 111(3) . .
N1 C1 H1A 109.5 . .
N1 C1 H1B 109.5 . .
H1A C1 H1B 109.5 . .
N1 C1 H1C 109.5 . .
H1A C1 H1C 109.5 . .
H1B C1 H1C 109.5 . .
N1 C2 N2 118.2(4) . .
N1 C2 S1 115.9(3) . .
N2 C2 S1 125.9(3) . .
C8 C3 C4 121.2(4) . .
C8 C3 N2 119.0(4) . .
C4 C3 N2 119.4(4) . .
O1 C4 C5 126.2(4) . .
O1 C4 C3 114.7(4) . .
C5 C4 C3 119.1(4) . .
C4 C5 C6 120.4(4) . .
C4 C5 H5 119.8 . .
C6 C5 H5 119.8 . .
N3 C6 C5 120.7(4) . .
N3 C6 C7 119.0(4) . .
C5 C6 C7 120.3(3) . .
C6 C7 C8 118.6(4) . .
C6 C7 C10 117.8(3) . .
C8 C7 C10 123.6(4) . .
C3 C8 C7 120.3(4) . .
C3 C8 H8 119.8 . .
C7 C8 H8 119.8 . .
N3 C9 N4 127.7(4) . .
N3 C9 H9 116.1 . .
N4 C9 H9 116.1 . .
N5 C10 N4 119.2(4) . .
N5 C10 C7 120.6(3) . .
N4 C10 C7 120.2(4) . .
C12 C11 C16 119.2(5) . .
C12 C11 N5 119.0(4) . .
C16 C11 N5 121.7(5) . .
C11 C12 C13 121.5(5) . .
C11 C12 H12 119.3 . .
C13 C12 H12 119.3 . .
C14 C13 C12 120.1(6) . .
C14 C13 Cl1 118.0(5) . .
C12 C13 Cl1 121.9(5) . .
C14 C13 H13' 120.0 . .
C12 C13 H13' 120.0 . .
C13 C14 F1 121.4(7) . .
C13 C14 C15 120.6(6) . .
F1 C14 C15 118.0(6) . .
C14 C15 C16 120.7(6) . .
C14 C15 Cl1' 109.5(11) . .
C16 C15 Cl1' 126.0(11) . .
C14 C15 H15 119.7 . .
C16 C15 H15 119.7 . .
C11 C16 C15 117.9(6) . .
C11 C16 H16 121.0 . .
C15 C16 H16 121.0 . .
N2 C17 H17A 109.5 . .
N2 C17 H17B 109.5 . .
H17A C17 H17B 109.5 . .
N2 C17 H17C 109.5 . .
H17A C17 H17C 109.5 . .
H17B C17 H17C 109.5 . .
O1 C18 C19 106.3(5) . .
O1 C18 H18A 110.5 . .
C19 C18 H18A 110.5 . .
O1 C18 H18B 110.5 . .
C19 C18 H18B 110.5 . .
H18A C18 H18B 108.7 . .
C18 C19 H19A 109.5 . .
C18 C19 H19B 109.5 . .
H19A C19 H19B 109.5 . .
C18 C19 H19C 109.5 . .
H19A C19 H19C 109.5 . .
H19B C19 H19C 109.5 . .
C2S N1S C1S 117.7(11) . 2
C2S N1S C1S 117.7(11) . .
C1S N1S C1S 125(2) 2 .
O1S C1S N1S 97.8(18) . .
O1S C1S H1S 131.1 . .
N1S C1S H1S 131.1 . .
N1S C2S H2SA 109.5 . .
N1S C2S H2SB 109.5 . .
H2SA C2S H2SB 109.5 . .
N1S C2S H2SC 109.5 . .
H2SA C2S H2SC 109.5 . .
H2SB C2S H2SC 109.5 . .

loop_
_geom_bond_atom_site_label_1
_geom_bond_atom_site_label_2
_geom_bond_distance
_geom_bond_site_symmetry_2
Au1 N3 2.059(3) .
Au1 S1 2.2511(12) 2
S1 C2 1.743(4) .
S1 Au1 2.2509(12) 2
O1 C4 1.343(5) .
O1 C18 1.456(6) .
N1 C2 1.325(5) .
N1 C1 1.449(6) .
N1 H1N 0.95(8) .
N2 C2 1.341(5) .
N2 C3 1.435(5) .
N2 C17 1.478(5) .
N3 C9 1.312(6) .
N3 C6 1.382(5) .
N4 C9 1.333(6) .
N4 C10 1.354(5) .
N5 C10 1.347(5) .
N5 C11 1.411(6) .
N5 H5N 0.840(18) .
C1 H1A 0.9800 .
C1 H1B 0.9800 .
C1 H1C 0.9800 .
C3 C8 1.355(5) .
C3 C4 1.424(6) .
C4 C5 1.374(6) .
C5 C6 1.401(7) .
C5 H5 0.9500 .
C6 C7 1.411(6) .
C7 C8 1.416(5) .
C7 C10 1.432(6) .
C8 H8 0.9500 .
C9 H9 0.9500 .
C11 C12 1.354(7) .
C11 C16 1.386(7) .
C12 C13 1.386(7) .
C12 H12 0.9500 .
C13 C14 1.331(8) .
C13 Cl1 1.719(7) .
C13 H13' 0.9500 .
C14 F1 1.349(7) .
C14 C15 1.352(9) .
C15 C16 1.419(9) .
C15 Cl1' 1.75(3) .
C15 H15 0.9500 .
C16 H16 0.9500 .
C17 H17A 0.9800 .
C17 H17B 0.9800 .
C17 H17C 0.9800 .
C18 C19 1.475(8) .
C18 H18A 0.9900 .
C18 H18B 0.9900 .
C19 H19A 0.9800 .
C19 H19B 0.9800 .
C19 H19C 0.9800 .
N1S C2S 1.416(18) .
N1S C1S 1.441(14) 2
N1S C1S 1.441(14) .
C1S O1S 1.25(2) .
C1S H1S 0.9500 .
C2S H2SA 0.9800 .
C2S H2SB 0.9800 .
C2S H2SC 0.9800 .

loop_
_geom_hbond_atom_site_label_D
_geom_hbond_atom_site_label_H
_geom_hbond_atom_site_label_A
_geom_hbond_distance_DH
_geom_hbond_distance_HA
_geom_hbond_distance_DA
_geom_hbond_angle_DHA
_geom_hbond_site_symmetry_A
N1 H1N Cl2 0.95(8) 2.31(8) 3.123(4) 143(6) 6_455
N5 H5N Cl2 0.840(18) 2.40(2) 3.216(4) 164(4) 2

loop_
_geom_torsion_atom_site_label_1
_geom_torsion_atom_site_label_2
_geom_torsion_atom_site_label_3
_geom_torsion_atom_site_label_4
_geom_torsion
_geom_torsion_site_symmetry_1
C1 N1 C2 N2 -177.5(5) .
C1 N1 C2 S1 0.1(6) .
C3 N2 C2 N1 -163.7(4) .
C17 N2 C2 N1 0.5(6) .
C3 N2 C2 S1 19.0(6) .
C17 N2 C2 S1 -176.8(3) .
Au1 S1 C2 N1 -171.6(3) 2
Au1 S1 C2 N2 5.8(4) 2
C2 N2 C3 C8 -118.5(4) .
C17 N2 C3 C8 76.5(5) .
C2 N2 C3 C4 68.1(5) .
C17 N2 C3 C4 -96.9(5) .
C18 O1 C4 C5 -2.6(6) .
C18 O1 C4 C3 176.6(4) .
C8 C3 C4 O1 -175.3(4) .
N2 C3 C4 O1 -2.1(5) .
C8 C3 C4 C5 3.9(6) .
N2 C3 C4 C5 177.2(3) .
O1 C4 C5 C6 175.8(4) .
C3 C4 C5 C6 -3.4(5) .
C9 N3 C6 C5 173.7(3) .
Au1 N3 C6 C5 -14.9(5) .
C9 N3 C6 C7 -5.3(5) .
Au1 N3 C6 C7 166.0(3) .
C4 C5 C6 N3 -177.8(3) .
C4 C5 C6 C7 1.3(5) .
N3 C6 C7 C8 179.5(3) .
C5 C6 C7 C8 0.4(5) .
N3 C6 C7 C10 -1.9(5) .
C5 C6 C7 C10 179.0(3) .
C4 C3 C8 C7 -2.3(6) .
N2 C3 C8 C7 -175.6(3) .
C6 C7 C8 C3 0.2(5) .
C10 C7 C8 C3 -178.4(4) .
C6 N3 C9 N4 6.3(6) .
Au1 N3 C9 N4 -165.6(3) .
C10 N4 C9 N3 1.0(6) .
C11 N5 C10 N4 1.5(6) .
C11 N5 C10 C7 -179.9(4) .
C9 N4 C10 N5 169.7(3) .
C9 N4 C10 C7 -8.8(5) .
C6 C7 C10 N5 -169.3(3) .
C8 C7 C10 N5 9.3(6) .
C6 C7 C10 N4 9.2(5) .
C8 C7 C10 N4 -172.2(3) .
C10 N5 C11 C12 -133.9(5) .
C10 N5 C11 C16 49.9(6) .
C16 C11 C12 C13 -0.3(8) .
N5 C11 C12 C13 -176.6(5) .
C11 C12 C13 C14 1.1(8) .
C11 C12 C13 Cl1 -177.5(4) .
C12 C13 C14 F1 178.6(5) .
Cl1 C13 C14 F1 -2.7(8) .
C12 C13 C14 C15 -0.5(9) .
Cl1 C13 C14 C15 178.1(5) .
C13 C14 C15 C16 -0.8(10) .
F1 C14 C15 C16 -180.0(5) .
C13 C14 C15 Cl1' -160.2(11) .
F1 C14 C15 Cl1' 20.6(13) .
C12 C11 C16 C15 -1.0(7) .
N5 C11 C16 C15 175.3(5) .
C14 C15 C16 C11 1.5(9) .
Cl1' C15 C16 C11 157.4(13) .
C4 O1 C18 C19 -169.6(5) .
C2S N1S C1S O1S 177.2(12) .
C1S N1S C1S O1S -2.8(12) 2
